data_8107114
loop_
_publ_author_name
'Reuter, Hans'
'Gieschen, Tobias'

_publ_section_title
;
 Crystal structure of (4-vinylpyridine-\kN)triphenyl tin(IV) chloride,
 C25H22ClNSn
;
_journal_issue 4
_journal_name_full 'Zeitschrift f\"ur Kristallographie - New Crystal Structures'
_journal_page_first 1101
_journal_page_last 1104
_journal_paper_doi 10.1515/ncrs-2016-0076
_journal_volume 231
_journal_year 2016
_chemical_formula_sum 'C25 H22 Cl N Sn'
_chemical_formula_weight 490.57
_space_group_crystal_system monoclinic
_space_group_IT_number 14
_space_group_name_Hall '-P 2ybc'
_space_group_name_H-M_alt 'P 1 21/c 1'
_atom_sites_solution_hydrogens geom
_cell_angle_alpha 90
_cell_angle_beta 116.588(2)
_cell_angle_gamma 90
_cell_formula_units_Z 8
_cell_length_a 17.8179(8)
_cell_length_b 15.6453(6)
_cell_length_c 17.4603(7)
_cell_measurement_reflns_used 9711
_cell_measurement_temperature 100(2)
_cell_measurement_theta_max 27.66
_cell_measurement_theta_min 2.56
_cell_volume 4352.6(3)
_computing_cell_refinement 'Bruker SAINT [12]'
_computing_data_collection 'Bruker APEX2 [12]'
_computing_data_reduction 'Bruker SAINT [12]'
_computing_molecular_graphics 'DIAMOND [15]'
_computing_publication_material 'Bruker SHELXTL [13]'
_computing_structure_refinement 'SHELXL-2014/7 [14]'
_computing_structure_solution 'SHELXS [13]'
_diffrn_ambient_temperature 100(2)
_diffrn_measured_fraction_theta_full 0.999
_diffrn_measured_fraction_theta_max 1.000
_diffrn_measurement_device_type 'Bruker APEX-II CCD'
_diffrn_measurement_method '\f and \w scans'
_diffrn_radiation_type MoK\a
_diffrn_radiation_wavelength 0.71073
_diffrn_reflns_av_R_equivalents 0.0667
_diffrn_reflns_av_unetI/netI 0.0257
_diffrn_reflns_Laue_measured_fraction_full 0.999
_diffrn_reflns_Laue_measured_fraction_max 1.000
_diffrn_reflns_limit_h_max 23
_diffrn_reflns_limit_h_min -23
_diffrn_reflns_limit_k_max 20
_diffrn_reflns_limit_k_min -20
_diffrn_reflns_limit_l_max 23
_diffrn_reflns_limit_l_min -23
_diffrn_reflns_number 209691
_diffrn_reflns_point_group_measured_fraction_full 0.999
_diffrn_reflns_point_group_measured_fraction_max 1.000
_diffrn_reflns_theta_full 25.242
_diffrn_reflns_theta_max 27.999
_diffrn_reflns_theta_min 2.336
_exptl_absorpt_coefficient_mu 1.307
_exptl_absorpt_correction_T_max 0.857
_exptl_absorpt_correction_T_min 0.769
_exptl_absorpt_correction_type multi-scan
_exptl_absorpt_process_details 'Bruker SADABS [12]'
_exptl_crystal_colour colourless
_exptl_crystal_density_diffrn 1.497
_exptl_crystal_description bloc
_exptl_crystal_F_000 1968
_exptl_crystal_size_max 0.212
_exptl_crystal_size_mid 0.134
_exptl_crystal_size_min 0.122
_refine_diff_density_max 1.175
_refine_diff_density_min -0.478
_refine_diff_density_rms 0.089
_refine_ls_extinction_coef .
_refine_ls_extinction_method none
_refine_ls_goodness_of_fit_ref 1.077
_refine_ls_hydrogen_treatment constr
_refine_ls_matrix_type full
_refine_ls_number_parameters 512
_refine_ls_number_reflns 10503
_refine_ls_number_restraints 0
_refine_ls_restrained_S_all 1.077
_refine_ls_R_factor_all 0.0381
_refine_ls_R_factor_gt 0.0297
_refine_ls_shift/su_max 0.003
_refine_ls_shift/su_mean 0.000
_refine_ls_structure_factor_coef Fsqd
_refine_ls_weighting_details 'w=1/[\s^2^(Fo^2^)+(0.0228P)^2^+7.0419P] where P=(Fo^2^+2Fc^2^)/3'
_refine_ls_weighting_scheme calc
_refine_ls_wR_factor_gt 0.0637
_refine_ls_wR_factor_ref 0.0681
_reflns_Friedel_coverage 0.000
_reflns_Friedel_fraction_full .
_reflns_Friedel_fraction_max .
_reflns_number_gt 9081
_reflns_number_total 10503
_reflns_threshold_expression 'I > 2\s(I)'
_cod_data_source_file suppl_ncrs-2016-0076_suppl.cif
_cod_data_source_block HR2002_0ma
_cod_original_sg_symbol_H-M 'P 21/c'
_cod_database_code 8107114
_shelx_space_group_comment
; 
The symmetry employed for this shelxl refinement is uniquely defined 
by the following loop, which should always be used as a source of 
symmetry information in preference to the above space-group names. 
They are only intended as comments. 
;
_shelx_estimated_absorpt_t_min 0.769
_shelx_estimated_absorpt_t_max 0.857

loop_
_space_group_symop_operation_xyz
'x, y, z'
'-x, y+1/2, -z+1/2'
'-x, -y, -z'
'x, -y-1/2, z-1/2'

loop_
_atom_site_label
_atom_site_type_symbol
_atom_site_fract_x
_atom_site_fract_y
_atom_site_fract_z
_atom_site_U_iso_or_equiv
_atom_site_adp_type
_atom_site_occupancy
_atom_site_site_symmetry_order
_atom_site_calc_flag
_atom_site_refinement_flags_posn
_atom_site_refinement_flags_adp
_atom_site_refinement_flags_occupancy
_atom_site_disorder_assembly
_atom_site_disorder_group
Sn1 Sn 0.54653(2) 0.65454(2) 0.24563(2) 0.01583(5) Uani 1 1 d . . . . .
Cl1 Cl 0.65677(4) 0.72810(4) 0.21916(4) 0.02173(12) Uani 1 1 d . . . . .
C111 C 0.56709(15) 0.73239(16) 0.35423(15) 0.0176(5) Uani 1 1 d . . . . .
C112 C 0.59856(16) 0.81499(16) 0.35912(17) 0.0223(5) Uani 1 1 d . . . . .
H112 H 0.6123 0.8350 0.3156 0.032(4) Uiso 1 1 calc R U . . .
C113 C 0.60995(17) 0.86823(18) 0.42736(19) 0.0289(6) Uani 1 1 d . . . . .
H113 H 0.6311 0.9244 0.4299 0.032(4) Uiso 1 1 calc R U . . .
C114 C 0.59065(17) 0.8398(2) 0.49150(18) 0.0303(6) Uani 1 1 d . . . . .
H114 H 0.5973 0.8768 0.5373 0.032(4) Uiso 1 1 calc R U . . .
C115 C 0.56180(17) 0.7577(2) 0.48857(17) 0.0295(6) Uani 1 1 d . . . . .
H115 H 0.5497 0.7376 0.5332 0.032(4) Uiso 1 1 calc R U . . .
C116 C 0.55017(16) 0.70392(18) 0.42060(16) 0.0232(5) Uani 1 1 d . . . . .
H116 H 0.5305 0.6473 0.4194 0.032(4) Uiso 1 1 calc R U . . .
C121 C 0.44824(15) 0.68066(16) 0.12128(15) 0.0185(5) Uani 1 1 d . . . . .
C122 C 0.40999(17) 0.61406(18) 0.06424(17) 0.0250(6) Uani 1 1 d . . . . .
H122 H 0.4267 0.5568 0.0818 0.032(4) Uiso 1 1 calc R U . . .
C123 C 0.34771(17) 0.6299(2) -0.01805(18) 0.0286(6) Uani 1 1 d . . . . .
H123 H 0.3225 0.5837 -0.0564 0.032(4) Uiso 1 1 calc R U . . .
C124 C 0.32246(17) 0.7129(2) -0.04405(17) 0.0279(6) Uani 1 1 d . . . . .
H124 H 0.2796 0.7241 -0.1001 0.032(4) Uiso 1 1 calc R U . . .
C125 C 0.36016(18) 0.7794(2) 0.01221(18) 0.0313(6) Uani 1 1 d . . . . .
H125 H 0.3431 0.8366 -0.0054 0.032(4) Uiso 1 1 calc R U . . .
C126 C 0.42262(17) 0.76364(17) 0.09418(17) 0.0246(6) Uani 1 1 d . . . . .
H126 H 0.4481 0.8100 0.1321 0.032(4) Uiso 1 1 calc R U . . .
C131 C 0.60506(15) 0.53290(16) 0.26762(16) 0.0185(5) Uani 1 1 d . . . . .
C132 C 0.65793(16) 0.50844(16) 0.35166(16) 0.0207(5) Uani 1 1 d . . . . .
H132 H 0.6674 0.5465 0.3975 0.029(2) Uiso 1 1 calc R U . . .
C133 C 0.69679(16) 0.42900(17) 0.36884(17) 0.0244(5) Uani 1 1 d . . . . .
H133 H 0.7332 0.4133 0.4262 0.029(2) Uiso 1 1 calc R U . . .
C134 C 0.68267(17) 0.37248(17) 0.30256(18) 0.0251(6) Uani 1 1 d . . . . .
H134 H 0.7091 0.3181 0.3144 0.029(2) Uiso 1 1 calc R U . . .
C135 C 0.62967(17) 0.39587(17) 0.21883(18) 0.0243(5) Uani 1 1 d . . . . .
H135 H 0.6192 0.3571 0.1733 0.029(2) Uiso 1 1 calc R U . . .
C136 C 0.59212(16) 0.47548(17) 0.20166(16) 0.0212(5) Uani 1 1 d . . . . .
H136 H 0.5569 0.4914 0.1440 0.029(2) Uiso 1 1 calc R U . . .
N1 N 0.43663(13) 0.58054(13) 0.27428(13) 0.0174(4) Uani 1 1 d . . . . .
C141 C 0.37800(15) 0.62836(16) 0.28328(15) 0.0191(5) Uani 1 1 d . . . . .
H141 H 0.3714 0.6863 0.2651 0.029(2) Uiso 1 1 calc R U . . .
C142 C 0.32724(15) 0.59712(16) 0.31765(16) 0.0200(5) Uani 1 1 d . . . . .
H142 H 0.2874 0.6334 0.3235 0.029(2) Uiso 1 1 calc R U . . .
C143 C 0.33462(15) 0.51212(16) 0.34368(16) 0.0197(5) Uani 1 1 d . . . . .
C144 C 0.39198(17) 0.46202(17) 0.33018(18) 0.0244(5) Uani 1 1 d . . . . .
H143 H 0.3973 0.4030 0.3443 0.029(2) Uiso 1 1 calc R U . . .
C145 C 0.44126(16) 0.49809(16) 0.29619(17) 0.0228(5) Uani 1 1 d . . . . .
H145 H 0.4803 0.4626 0.2880 0.029(2) Uiso 1 1 calc R U . . .
C146 C 0.28546(17) 0.47389(19) 0.38371(17) 0.0261(6) Uani 1 1 d . . . . .
H146 H 0.2959 0.4154 0.3994 0.029(2) Uiso 1 1 calc R U . . .
C147 C 0.22838(17) 0.5125(2) 0.40000(18) 0.0291(6) Uani 1 1 d . . . . .
H147 H 0.2156 0.5711 0.3855 0.029(2) Uiso 1 1 calc R U . . .
H148 H 0.2000 0.4819 0.4262 0.029(2) Uiso 1 1 calc R U . . .
Sn2 Sn -0.04023(2) 0.31642(2) 0.23562(2) 0.01704(5) Uani 1 1 d . . . . .
Cl2 Cl -0.14010(4) 0.24288(4) 0.28112(4) 0.02202(12) Uani 1 1 d . . . . .
C211 C -0.05498(15) 0.21841(16) 0.14588(16) 0.0184(5) Uani 1 1 d . . . . .
C212 C -0.10279(16) 0.23337(17) 0.05871(16) 0.0230(5) Uani 1 1 d . . . . .
H212 H -0.1280 0.2878 0.0398 0.034(4) Uiso 1 1 calc R U . . .
C213 C -0.11414(17) 0.16992(18) -0.00086(17) 0.0256(6) Uani 1 1 d . . . . .
H213 H -0.1467 0.1810 -0.0602 0.034(4) Uiso 1 1 calc R U . . .
C214 C -0.07798(16) 0.09020(17) 0.02617(17) 0.0236(5) Uani 1 1 d . . . . .
H214 H -0.0867 0.0463 -0.0145 0.034(4) Uiso 1 1 calc R U . . .
C215 C -0.02935(16) 0.07484(17) 0.11221(17) 0.0240(5) Uani 1 1 d . . . . .
H215 H -0.0039 0.0205 0.1306 0.034(4) Uiso 1 1 calc R U . . .
C216 C -0.01739(16) 0.13841(16) 0.17216(16) 0.0210(5) Uani 1 1 d . . . . .
H216 H 0.0165 0.1274 0.2313 0.034(4) Uiso 1 1 calc R U . . .
C221 C -0.11600(15) 0.42929(16) 0.19948(16) 0.0184(5) Uani 1 1 d . . . . .
C222 C -0.12648(16) 0.48043(16) 0.12965(16) 0.0219(5) Uani 1 1 d . . . . .
H222 H -0.1015 0.4636 0.0940 0.027(4) Uiso 1 1 calc R U . . .
C223 C -0.17287(17) 0.55533(17) 0.11179(17) 0.0260(6) Uani 1 1 d . . . . .
H223 H -0.1790 0.5896 0.0644 0.027(4) Uiso 1 1 calc R U . . .
C224 C -0.21023(16) 0.58040(17) 0.16263(18) 0.0257(6) Uani 1 1 d . . . . .
H224 H -0.2417 0.6319 0.1505 0.027(4) Uiso 1 1 calc R U . . .
C225 C -0.20162(16) 0.52997(17) 0.23141(18) 0.0247(6) Uani 1 1 d . . . . .
H225 H -0.2273 0.5468 0.2664 0.027(4) Uiso 1 1 calc R U . . .
C226 C -0.15554(15) 0.45497(17) 0.24894(17) 0.0217(5) Uani 1 1 d . . . . .
H226 H -0.1508 0.4203 0.2956 0.027(4) Uiso 1 1 calc R U . . .
C231 C 0.06231(15) 0.31343(16) 0.36052(16) 0.0186(5) Uani 1 1 d . . . . .
C232 C 0.04892(16) 0.33591(17) 0.43085(17) 0.0228(5) Uani 1 1 d . . . . .
H232 H -0.0059 0.3515 0.4221 0.041(4) Uiso 1 1 calc R U . . .
C233 C 0.11439(17) 0.33589(18) 0.51340(17) 0.0261(6) Uani 1 1 d . . . . .
H233 H 0.1045 0.3529 0.5603 0.041(4) Uiso 1 1 calc R U . . .
C234 C 0.19365(17) 0.31114(17) 0.52708(18) 0.0261(6) Uani 1 1 d . . . . .
H234 H 0.2382 0.3102 0.5836 0.041(4) Uiso 1 1 calc R U . . .
C235 C 0.20822(16) 0.28768(17) 0.45865(18) 0.0258(6) Uani 1 1 d . . . . .
H235 H 0.2627 0.2699 0.4681 0.041(4) Uiso 1 1 calc R U . . .
C236 C 0.14315(16) 0.29007(17) 0.37580(17) 0.0231(5) Uani 1 1 d . . . . .
H236 H 0.1541 0.2755 0.3289 0.041(4) Uiso 1 1 calc R U . . .
N2 N 0.05415(13) 0.38467(13) 0.18790(14) 0.0196(4) Uani 1 1 d . . . . .
C241 C 0.07108(16) 0.46843(17) 0.20368(16) 0.0225(5) Uani 1 1 d . . . . .
H241 H 0.0471 0.4981 0.2349 0.033(3) Uiso 1 1 calc R U . . .
C242 C 0.12123(16) 0.51308(17) 0.17688(16) 0.0225(5) Uani 1 1 d . . . . .
H242 H 0.1302 0.5725 0.1884 0.033(3) Uiso 1 1 calc R U . . .
C243 C 0.15901(16) 0.47129(17) 0.13283(16) 0.0221(5) Uani 1 1 d . . . . .
C244 C 0.1437(2) 0.38428(19) 0.1193(2) 0.0347(7) Uani 1 1 d . . . . .
H244 H 0.1697 0.3524 0.0913 0.033(3) Uiso 1 1 calc R U . . .
C245 C 0.0907(2) 0.34378(18) 0.1462(2) 0.0328(7) Uani 1 1 d . . . . .
H245 H 0.0799 0.2845 0.1347 0.033(3) Uiso 1 1 calc R U . . .
C246 C 0.21274(17) 0.51564(19) 0.10180(17) 0.0273(6) Uani 1 1 d . . . . .
H246 H 0.2447 0.4813 0.0823 0.033(3) Uiso 1 1 calc R U . . .
C247 C 0.22021(18) 0.5995(2) 0.09884(17) 0.0292(6) Uani 1 1 d . . . . .
H247 H 0.1893 0.6361 0.1178 0.033(3) Uiso 1 1 calc R U . . .
H248 H 0.2565 0.6232 0.0778 0.033(3) Uiso 1 1 calc R U . . .

loop_
_atom_site_aniso_label
_atom_site_aniso_U_11
_atom_site_aniso_U_22
_atom_site_aniso_U_33
_atom_site_aniso_U_23
_atom_site_aniso_U_13
_atom_site_aniso_U_12
Sn1 0.01642(8) 0.01699(9) 0.01348(8) 0.00073(6) 0.00616(6) 0.00107(6)
Cl1 0.0217(3) 0.0246(3) 0.0217(3) 0.0017(2) 0.0122(2) -0.0014(2)
C111 0.0153(11) 0.0210(13) 0.0153(11) -0.0007(9) 0.0058(9) 0.0024(9)
C112 0.0229(13) 0.0202(13) 0.0238(13) 0.0020(10) 0.0106(11) 0.0043(10)
C113 0.0244(14) 0.0219(14) 0.0358(15) -0.0073(11) 0.0094(12) 0.0025(11)
C114 0.0201(13) 0.0415(17) 0.0263(14) -0.0143(12) 0.0078(11) 0.0037(12)
C115 0.0210(13) 0.0500(19) 0.0185(13) -0.0093(12) 0.0096(11) -0.0052(12)
C116 0.0199(12) 0.0300(14) 0.0185(12) -0.0047(10) 0.0077(10) -0.0066(10)
C121 0.0160(11) 0.0245(13) 0.0154(11) 0.0022(9) 0.0074(9) 0.0010(9)
C122 0.0250(13) 0.0232(14) 0.0222(13) 0.0022(10) 0.0066(11) -0.0030(11)
C123 0.0249(14) 0.0366(16) 0.0219(13) -0.0022(12) 0.0084(11) -0.0049(12)
C124 0.0221(13) 0.0436(17) 0.0157(12) 0.0048(11) 0.0066(10) 0.0050(12)
C125 0.0329(15) 0.0340(16) 0.0245(14) 0.0069(12) 0.0106(12) 0.0154(13)
C126 0.0292(14) 0.0229(14) 0.0203(12) -0.0007(10) 0.0099(11) 0.0056(11)
C131 0.0152(11) 0.0199(12) 0.0216(12) 0.0005(10) 0.0093(10) -0.0016(9)
C132 0.0225(12) 0.0207(13) 0.0189(12) -0.0018(10) 0.0093(10) -0.0009(10)
C133 0.0238(13) 0.0232(14) 0.0231(13) 0.0026(10) 0.0076(11) 0.0028(11)
C134 0.0259(13) 0.0161(12) 0.0345(15) 0.0002(11) 0.0146(12) 0.0016(10)
C135 0.0257(13) 0.0211(13) 0.0297(14) -0.0062(11) 0.0157(12) -0.0030(10)
C136 0.0191(12) 0.0269(14) 0.0182(12) -0.0012(10) 0.0087(10) -0.0010(10)
N1 0.0180(10) 0.0182(10) 0.0169(10) -0.0008(8) 0.0086(8) -0.0029(8)
C141 0.0168(11) 0.0188(12) 0.0178(11) -0.0015(9) 0.0043(9) -0.0011(9)
C142 0.0180(12) 0.0227(13) 0.0189(12) -0.0030(10) 0.0078(10) 0.0000(10)
C143 0.0193(12) 0.0223(13) 0.0184(11) -0.0024(10) 0.0093(10) -0.0023(10)
C144 0.0283(14) 0.0160(13) 0.0334(14) 0.0023(10) 0.0179(12) -0.0012(10)
C145 0.0245(13) 0.0171(12) 0.0320(14) -0.0012(10) 0.0172(11) -0.0004(10)
C146 0.0266(14) 0.0288(15) 0.0270(14) 0.0036(11) 0.0157(12) -0.0010(11)
C147 0.0264(14) 0.0355(16) 0.0287(14) -0.0019(12) 0.0152(12) -0.0047(12)
Sn2 0.01658(8) 0.01472(8) 0.01836(8) -0.00027(6) 0.00651(6) 0.00016(6)
Cl2 0.0219(3) 0.0190(3) 0.0260(3) 0.0005(2) 0.0115(2) -0.0038(2)
C211 0.0194(12) 0.0171(12) 0.0199(12) 0.0002(9) 0.0098(10) -0.0012(9)
C212 0.0250(13) 0.0195(13) 0.0225(13) 0.0028(10) 0.0088(11) 0.0022(10)
C213 0.0266(14) 0.0305(15) 0.0171(12) 0.0011(10) 0.0074(11) -0.0022(11)
C214 0.0260(13) 0.0242(14) 0.0251(13) -0.0078(10) 0.0155(11) -0.0074(11)
C215 0.0252(13) 0.0173(13) 0.0305(14) 0.0005(10) 0.0133(11) 0.0014(10)
C216 0.0198(12) 0.0221(13) 0.0172(12) 0.0022(9) 0.0049(10) -0.0004(10)
C221 0.0163(11) 0.0160(12) 0.0210(12) -0.0027(9) 0.0067(10) -0.0016(9)
C222 0.0220(12) 0.0208(13) 0.0198(12) -0.0025(10) 0.0067(10) -0.0004(10)
C223 0.0288(14) 0.0216(14) 0.0228(13) 0.0043(10) 0.0073(11) 0.0010(11)
C224 0.0187(12) 0.0173(13) 0.0347(15) -0.0019(11) 0.0062(11) 0.0030(10)
C225 0.0190(12) 0.0212(13) 0.0351(15) -0.0031(11) 0.0131(11) -0.0001(10)
C226 0.0189(12) 0.0225(13) 0.0245(13) 0.0001(10) 0.0102(10) -0.0006(10)
C231 0.0181(11) 0.0153(12) 0.0198(12) 0.0013(9) 0.0061(10) -0.0007(9)
C232 0.0218(12) 0.0225(13) 0.0242(13) 0.0027(10) 0.0104(11) 0.0014(10)
C233 0.0294(14) 0.0257(14) 0.0225(13) 0.0023(11) 0.0109(11) -0.0012(11)
C234 0.0231(13) 0.0207(13) 0.0246(13) 0.0048(10) 0.0017(11) -0.0056(10)
C235 0.0159(12) 0.0215(13) 0.0351(15) 0.0071(11) 0.0071(11) 0.0015(10)
C236 0.0227(13) 0.0193(13) 0.0275(13) -0.0003(10) 0.0113(11) -0.0005(10)
N2 0.0217(11) 0.0169(10) 0.0231(11) -0.0009(8) 0.0126(9) -0.0005(8)
C241 0.0240(13) 0.0222(13) 0.0224(12) -0.0043(10) 0.0114(11) -0.0019(10)
C242 0.0235(13) 0.0217(13) 0.0234(12) -0.0039(10) 0.0114(11) -0.0031(10)
C243 0.0211(12) 0.0269(14) 0.0196(12) -0.0020(10) 0.0103(10) -0.0019(10)
C244 0.0431(17) 0.0258(15) 0.0527(19) -0.0096(13) 0.0369(16) -0.0033(13)
C245 0.0406(17) 0.0167(13) 0.0536(19) -0.0070(13) 0.0324(16) -0.0028(12)
C246 0.0275(14) 0.0344(16) 0.0266(14) -0.0056(11) 0.0181(12) -0.0041(12)
C247 0.0288(14) 0.0399(17) 0.0226(13) 0.0033(12) 0.0148(12) -0.0031(12)

loop_
_atom_type_symbol
_atom_type_description
_atom_type_scat_dispersion_real
_atom_type_scat_dispersion_imag
_atom_type_scat_source
C C 0.0033 0.0016 'International Tables Vol C Tables 4.2.6.8 and 6.1.1.4'
H H 0.0000 0.0000 'International Tables Vol C Tables 4.2.6.8 and 6.1.1.4'
Sn Sn -0.6537 1.4246 'International Tables Vol C Tables 4.2.6.8 and 6.1.1.4'
N N 0.0061 0.0033 'International Tables Vol C Tables 4.2.6.8 and 6.1.1.4'
Cl Cl 0.1484 0.1585 'International Tables Vol C Tables 4.2.6.8 and 6.1.1.4'

loop_
_geom_angle_atom_site_label_1
_geom_angle_atom_site_label_2
_geom_angle_atom_site_label_3
_geom_angle
_geom_angle_site_symmetry_1
_geom_angle_site_symmetry_3
C131 Sn1 C121 118.01(10) . .
C131 Sn1 C111 118.32(9) . .
C121 Sn1 C111 121.97(9) . .
C131 Sn1 Cl1 94.79(7) . .
C121 Sn1 Cl1 94.53(7) . .
C111 Sn1 Cl1 93.72(7) . .
C131 Sn1 N1 85.09(8) . .
C121 Sn1 N1 86.15(8) . .
C111 Sn1 N1 85.72(8) . .
Cl1 Sn1 N1 179.28(5) . .
C116 C111 C112 118.4(2) . .
C116 C111 Sn1 122.61(19) . .
C112 C111 Sn1 119.03(18) . .
C113 C112 C111 120.5(3) . .
C114 C113 C112 120.4(3) . .
C115 C114 C113 119.6(3) . .
C114 C115 C116 120.4(3) . .
C115 C116 C111 120.7(3) . .
C126 C121 C122 118.4(2) . .
C126 C121 Sn1 121.45(19) . .
C122 C121 Sn1 120.10(19) . .
C123 C122 C121 121.0(3) . .
C124 C123 C122 119.9(3) . .
C125 C124 C123 119.4(3) . .
C124 C125 C126 120.7(3) . .
C125 C126 C121 120.6(3) . .
C136 C131 C132 118.4(2) . .
C136 C131 Sn1 122.80(18) . .
C132 C131 Sn1 118.82(18) . .
C133 C132 C131 120.6(2) . .
C134 C133 C132 120.2(2) . .
C133 C134 C135 119.6(2) . .
C136 C135 C134 120.1(2) . .
C135 C136 C131 121.1(2) . .
C145 N1 C141 116.9(2) . .
C145 N1 Sn1 123.23(16) . .
C141 N1 Sn1 118.74(16) . .
N1 C141 C142 123.1(2) . .
C141 C142 C143 119.7(2) . .
C144 C143 C142 116.9(2) . .
C144 C143 C146 119.4(2) . .
C142 C143 C146 123.7(2) . .
C145 C144 C143 120.0(2) . .
N1 C145 C144 123.2(2) . .
C147 C146 C143 126.6(3) . .
C211 Sn2 C231 120.42(9) . .
C211 Sn2 C221 121.69(9) . .
C231 Sn2 C221 117.35(9) . .
C211 Sn2 N2 86.59(8) . .
C231 Sn2 N2 87.28(8) . .
C221 Sn2 N2 88.76(8) . .
C211 Sn2 Cl2 91.79(7) . .
C231 Sn2 Cl2 94.03(7) . .
C221 Sn2 Cl2 91.62(7) . .
N2 Sn2 Cl2 178.28(5) . .
C212 C211 C216 118.6(2) . .
C212 C211 Sn2 119.91(18) . .
C216 C211 Sn2 121.47(18) . .
C213 C212 C211 120.8(2) . .
C212 C213 C214 120.0(2) . .
C215 C214 C213 119.8(2) . .
C214 C215 C216 120.4(2) . .
C215 C216 C211 120.3(2) . .
C226 C221 C222 117.8(2) . .
C226 C221 Sn2 118.80(18) . .
C222 C221 Sn2 123.33(18) . .
C223 C222 C221 120.8(2) . .
C224 C223 C222 120.3(3) . .
C223 C224 C225 119.7(2) . .
C226 C225 C224 119.9(3) . .
C225 C226 C221 121.4(2) . .
C236 C231 C232 117.8(2) . .
C236 C231 Sn2 122.86(19) . .
C232 C231 Sn2 119.29(18) . .
C233 C232 C231 121.1(2) . .
C234 C233 C232 119.9(3) . .
C233 C234 C235 120.0(2) . .
C234 C235 C236 120.0(2) . .
C231 C236 C235 121.1(3) . .
C245 N2 C241 117.3(2) . .
C245 N2 Sn2 123.81(17) . .
C241 N2 Sn2 118.91(16) . .
N2 C241 C242 123.2(2) . .
C241 C242 C243 120.0(2) . .
C244 C243 C242 116.6(2) . .
C244 C243 C246 120.8(2) . .
C242 C243 C246 122.6(2) . .
C245 C244 C243 120.2(3) . .
N2 C245 C244 122.6(3) . .
C247 C246 C243 125.3(3) . .

loop_
_geom_bond_atom_site_label_1
_geom_bond_atom_site_label_2
_geom_bond_distance
_geom_bond_site_symmetry_2
Sn1 C131 2.121(2) .
Sn1 C121 2.132(2) .
Sn1 C111 2.143(2) .
Sn1 Cl1 2.4918(6) .
Sn1 N1 2.510(2) .
C111 C116 1.395(3) .
C111 C112 1.396(4) .
C112 C113 1.392(4) .
C113 C114 1.384(4) .
C114 C115 1.376(4) .
C115 C116 1.393(4) .
C121 C126 1.387(4) .
C121 C122 1.391(4) .
C122 C123 1.389(4) .
C123 C124 1.383(4) .
C124 C125 1.382(4) .
C125 C126 1.386(4) .
C131 C136 1.396(3) .
C131 C132 1.396(3) .
C132 C133 1.388(4) .
C133 C134 1.387(4) .
C134 C135 1.388(4) .
C135 C136 1.382(4) .
N1 C145 1.338(3) .
N1 C141 1.350(3) .
C141 C142 1.380(3) .
C142 C143 1.392(4) .
C143 C144 1.389(4) .
C143 C146 1.470(3) .
C144 C145 1.381(4) .
C146 C147 1.319(4) .
Sn2 C211 2.123(2) .
Sn2 C231 2.128(2) .
Sn2 C221 2.139(2) .
Sn2 N2 2.432(2) .
Sn2 Cl2 2.5272(6) .
C211 C212 1.392(3) .
C211 C216 1.397(4) .
C212 C213 1.386(4) .
C213 C214 1.386(4) .
C214 C215 1.378(4) .
C215 C216 1.390(4) .
C221 C226 1.396(3) .
C221 C222 1.399(4) .
C222 C223 1.387(4) .
C223 C224 1.383(4) .
C224 C225 1.387(4) .
C225 C226 1.385(4) .
C231 C236 1.391(3) .
C231 C232 1.397(4) .
C232 C233 1.390(4) .
C233 C234 1.378(4) .
C234 C235 1.381(4) .
C235 C236 1.392(4) .
N2 C245 1.337(3) .
N2 C241 1.345(3) .
C241 C242 1.371(4) .
C242 C243 1.391(4) .
C243 C244 1.388(4) .
C243 C246 1.468(4) .
C244 C245 1.382(4) .
C246 C247 1.322(4) .
